data_2013485
loop_
_publ_author_name
M.Yogavel
P.G.Aravindan
D.Velmurugan
K.Sekar
S.Selvi
P.T.Perumal
'S.Shanmuga Sundara Raj'
'H.-K. Fun'

_publ_section_title
;
 Supramolecular structures of
 2-cyano-3-dimethylamino-<i>N</i>-(4-methylphenyl)acrylamide and
 2-cyano-3-dimethylamino-<i>N</i>-(2-methoxyphenyl)acrylamide
;
_journal_issue 7
_journal_name_full 'Acta Crystallographica Section C'
_journal_page_first o394
_journal_page_last o396
_journal_paper_doi 10.1107/S0108270103009764
_journal_volume 59
_journal_year 2003
_chemical_formula_iupac 'C13 H15 N3 O2'
_chemical_formula_moiety 'C13 H15 N3 O2'
_chemical_formula_sum 'C13 H15 N3 O2'
_chemical_formula_weight 245.28
_chemical_name_systematic
;
2-cyano-3-dimethylamino-N-(2-methoxyphenyl) acrylamide
;
_space_group_IT_number 14
_symmetry_cell_setting monoclinic
_symmetry_space_group_name_Hall '-P 2ybc'
_symmetry_space_group_name_H-M 'P 1 21/c 1'
_atom_sites_solution_hydrogens geom
_atom_sites_solution_primary direct
_atom_sites_solution_secondary difmap
_audit_creation_method SHELXL-97
_cell_angle_alpha 90.00
_cell_angle_beta 92.7950(10)
_cell_angle_gamma 90.00
_cell_formula_units_Z 4
_cell_length_a 7.5141(3)
_cell_length_b 12.7580(6)
_cell_length_c 13.9381(6)
_cell_measurement_reflns_used 5915
_cell_measurement_temperature 293(2)
_cell_measurement_theta_max 28.27
_cell_measurement_theta_min 2.17
_cell_volume 1334.58(10)
_computing_cell_refinement 'SAINT (Siemens, 1996)'
_computing_data_collection 'SMART (Siemens, 1996)'
_computing_data_reduction 'SAINT (Siemens, 1996)'
_computing_molecular_graphics
;
ZORTEP (Zsolnai, 1997) and PLATON (Spek, 2003)
;
_computing_publication_material 'SHELXL97 and PARST (Nardelli, 1995)'
_computing_structure_refinement 'SHELXL97 (Sheldrick, 1997)'
_computing_structure_solution 'SHELXS97 (Sheldrick, 1997)'
_diffrn_ambient_temperature 293(2)
_diffrn_measured_fraction_theta_full 0.949
_diffrn_measured_fraction_theta_max 0.949
_diffrn_measurement_device_type
;
Siemens SMART CCD area detector diffractometer
;
_diffrn_measurement_method '\w scans'
_diffrn_radiation_monochromator graphite
_diffrn_radiation_source 'fine-focus sealed tube'
_diffrn_radiation_type MoK\a
_diffrn_radiation_wavelength 0.71073
_diffrn_reflns_av_R_equivalents 0.0410
_diffrn_reflns_av_sigmaI/netI 0.0385
_diffrn_reflns_limit_h_max 9
_diffrn_reflns_limit_h_min -9
_diffrn_reflns_limit_k_max 16
_diffrn_reflns_limit_k_min -16
_diffrn_reflns_limit_l_max 18
_diffrn_reflns_limit_l_min -12
_diffrn_reflns_number 9025
_diffrn_reflns_theta_full 28.27
_diffrn_reflns_theta_max 28.27
_diffrn_reflns_theta_min 2.17
_diffrn_standards_decay_% none
_diffrn_standards_number 0
_exptl_absorpt_coefficient_mu 0.085
_exptl_absorpt_correction_type none
_exptl_crystal_colour 'Pale yellow'
_exptl_crystal_density_diffrn 1.221
_exptl_crystal_density_meas ?
_exptl_crystal_density_method 'not measured'
_exptl_crystal_description Block
_exptl_crystal_F_000 520
_exptl_crystal_size_max 0.48
_exptl_crystal_size_mid 0.46
_exptl_crystal_size_min 0.42
_refine_diff_density_max 0.193
_refine_diff_density_min -0.141
_refine_ls_extinction_method none
_refine_ls_goodness_of_fit_ref 1.053
_refine_ls_hydrogen_treatment constr
_refine_ls_matrix_type full
_refine_ls_number_parameters 166
_refine_ls_number_reflns 3278
_refine_ls_number_restraints 0
_refine_ls_restrained_S_all 1.053
_refine_ls_R_factor_all 0.0639
_refine_ls_R_factor_gt 0.0479
_refine_ls_shift/su_max 0.000
_refine_ls_shift/su_mean 0.000
_refine_ls_structure_factor_coef Fsqd
_refine_ls_weighting_details
;
calc w=1/[\s^2^(Fo^2^)+(0.0825P)^2^+0.0796P] where P=(Fo^2^+2Fc^2^)/3
;
_refine_ls_weighting_scheme calc
_refine_ls_wR_factor_gt 0.1402
_refine_ls_wR_factor_ref 0.1516
_reflns_number_gt 2425
_reflns_number_total 3278
_reflns_threshold_expression I>2\s(I)
_cod_data_source_file na1594.cif
_cod_data_source_block II
_cod_depositor_comments
;
The following automatic conversions were performed:
'_symmetry_cell_setting' value 'Monoclinic' changed to 'monoclinic'
according to '/home/saulius/struct/CIF-dictionaries/cif_core.dic'
dictionary named 'cif_core.dic' version 2.4.1 from 2010-06-29.

Automatic conversion script
Id: cif_fix_enum 1527 2010-12-29 10:47:43Z saulius 

The following automatic conversions were performed:

'_symmetry_cell_setting' value 'Monoclinic' changed to 'monoclinic'
according to /home/saulius/struct/CIF-dictionaries/cif_core.dic
dictionary named 'cif_core.dic' version 2.4.1 from 2010-06-29.

Automatic conversion script
Id: cif_fix_values 1715 2011-07-08 13:25:40Z adriana 

The following automatic conversions were performed:

'_exptl_crystal_density_meas' value 'none' was changed to '?' - the
value is perceived as not measured.

Automatic conversion script
Id: cif_fix_values 3008 2015-01-20 13:52:24Z robertas 
;
_cod_original_sg_symbol_H-M 'P 21/c'
_cod_database_code 2013485
_cod_database_fobs_code 2013485

loop_
_symmetry_equiv_pos_as_xyz
'x, y, z'
'-x, y+1/2, -z+1/2'
'-x, -y, -z'
'x, -y-1/2, z-1/2'

loop_
_atom_site_label
_atom_site_fract_x
_atom_site_fract_y
_atom_site_fract_z
_atom_site_U_iso_or_equiv
_atom_site_adp_type
_atom_site_calc_flag
_atom_site_refinement_flags
_atom_site_occupancy
_atom_site_disorder_assembly
_atom_site_disorder_group
_atom_site_type_symbol
C1 0.32342(17) 0.33713(10) 0.59837(10) 0.0514(3) Uani d . 1 . . C
C2 0.31085(17) 0.44491(10) 0.57594(11) 0.0542(3) Uani d . 1 . . C
C3 0.3823(2) 0.51814(12) 0.64002(13) 0.0686(4) Uani d . 1 . . C
H3 0.3737 0.5893 0.6259 0.082 Uiso calc R 1 . . H
C4 0.4662(2) 0.48520(14) 0.72487(14) 0.0786(5) Uani d . 1 . . C
H4 0.5155 0.5347 0.7674 0.094 Uiso calc R 1 . . H
C5 0.4784(2) 0.38067(15) 0.74779(13) 0.0762(5) Uani d . 1 . . C
H5 0.5351 0.3598 0.8054 0.091 Uiso calc R 1 . . H
C6 0.4055(2) 0.30611(12) 0.68437(11) 0.0645(4) Uani d . 1 . . C
H6 0.4122 0.2353 0.7000 0.077 Uiso calc R 1 . . H
N7 0.24551(16) 0.26844(8) 0.52943(8) 0.0566(3) Uani d . 1 . . N
H7 0.1688 0.2959 0.4891 0.068 Uiso calc R 1 . . H
C8 0.27600(17) 0.16353(9) 0.51832(9) 0.0492(3) Uani d . 1 . . C
O9 0.38642(16) 0.11575(8) 0.56936(8) 0.0743(4) Uani d . 1 . . O
C10 0.16552(17) 0.11172(9) 0.44245(9) 0.0471(3) Uani d . 1 . . C
C11 0.0296(2) 0.17190(10) 0.39442(11) 0.0639(4) Uani d . 1 . . C
N12 -0.0784(3) 0.22659(12) 0.36191(14) 0.1057(7) Uani d . 1 . . N
C13 0.19887(17) 0.00661(9) 0.42685(9) 0.0476(3) Uani d . 1 . . C
H13 0.2888 -0.0219 0.4670 0.057 Uiso calc R 1 . . H
N14 0.12454(15) -0.05982(8) 0.36472(8) 0.0521(3) Uani d . 1 . . N
C15 0.1804(2) -0.16950(10) 0.36508(13) 0.0671(4) Uani d . 1 . . C
H15A 0.2757 -0.1794 0.4126 0.101 Uiso calc R 1 . . H
H15B 0.2207 -0.1878 0.3029 0.101 Uiso calc R 1 . . H
H15C 0.0816 -0.2133 0.3799 0.101 Uiso calc R 1 . . H
C16 -0.0130(2) -0.03100(13) 0.29272(13) 0.0745(5) Uani d . 1 . . C
H16A -0.1197 -0.0123 0.3238 0.112 Uiso calc R 1 . . H
H16B -0.0370 -0.0893 0.2505 0.112 Uiso calc R 1 . . H
H16C 0.0268 0.0276 0.2563 0.112 Uiso calc R 1 . . H
O17 0.22428(14) 0.46702(7) 0.48990(8) 0.0645(3) Uani d . 1 . . O
C18 0.2047(2) 0.57396(11) 0.46233(14) 0.0724(5) Uani d . 1 . . C
H18A 0.1467 0.6118 0.5115 0.109 Uiso calc R 1 . . H
H18B 0.1342 0.5783 0.4032 0.109 Uiso calc R 1 . . H
H18C 0.3201 0.6039 0.4537 0.109 Uiso calc R 1 . . H

loop_
_atom_site_aniso_label
_atom_site_aniso_U_11
_atom_site_aniso_U_22
_atom_site_aniso_U_33
_atom_site_aniso_U_12
_atom_site_aniso_U_13
_atom_site_aniso_U_23
C1 0.0465(7) 0.0457(6) 0.0620(7) 0.0014(5) 0.0036(5) -0.0108(5)
C2 0.0442(7) 0.0436(6) 0.0753(9) 0.0007(5) 0.0089(6) -0.0125(6)
C3 0.0609(9) 0.0505(8) 0.0946(12) -0.0020(6) 0.0049(8) -0.0247(7)
C4 0.0679(10) 0.0749(11) 0.0926(12) -0.0002(8) -0.0004(9) -0.0392(9)
C5 0.0696(10) 0.0911(12) 0.0671(9) 0.0083(8) -0.0058(8) -0.0230(8)
C6 0.0660(9) 0.0611(8) 0.0660(9) 0.0059(7) -0.0010(7) -0.0100(7)
N7 0.0639(7) 0.0383(5) 0.0660(7) 0.0039(5) -0.0128(5) -0.0045(5)
C8 0.0531(7) 0.0395(6) 0.0544(7) 0.0044(5) -0.0024(5) 0.0001(5)
O9 0.0849(8) 0.0514(5) 0.0830(7) 0.0174(5) -0.0334(6) -0.0094(5)
C10 0.0536(7) 0.0380(5) 0.0495(6) 0.0035(5) -0.0016(5) 0.0014(4)
C11 0.0839(10) 0.0435(7) 0.0620(8) 0.0099(6) -0.0207(7) -0.0050(6)
N12 0.1331(15) 0.0691(9) 0.1086(12) 0.0380(9) -0.0599(11) -0.0161(8)
C13 0.0520(7) 0.0403(6) 0.0503(6) 0.0022(5) 0.0001(5) 0.0019(5)
N14 0.0573(6) 0.0398(5) 0.0588(6) 0.0007(4) -0.0010(5) -0.0039(4)
C15 0.0752(10) 0.0398(7) 0.0858(10) 0.0011(6) -0.0020(8) -0.0093(6)
C16 0.0795(11) 0.0659(9) 0.0757(10) 0.0080(8) -0.0216(8) -0.0143(8)
O17 0.0706(6) 0.0385(5) 0.0837(7) 0.0012(4) -0.0037(5) -0.0012(4)
C18 0.0725(10) 0.0397(7) 0.1056(13) 0.0046(6) 0.0093(9) 0.0032(7)

loop_
_atom_type_symbol
_atom_type_description
_atom_type_scat_dispersion_real
_atom_type_scat_dispersion_imag
_atom_type_scat_source
C C 0.0033 0.0016 'International Tables Vol C Tables 4.2.6.8 and 6.1.1.4'
H H 0.0000 0.0000 'International Tables Vol C Tables 4.2.6.8 and 6.1.1.4'
N N 0.0061 0.0033 'International Tables Vol C Tables 4.2.6.8 and 6.1.1.4'
O O 0.0106 0.0060 'International Tables Vol C Tables 4.2.6.8 and 6.1.1.4'

loop_
_geom_angle_atom_site_label_1
_geom_angle_atom_site_label_2
_geom_angle_atom_site_label_3
_geom_angle
_geom_angle_publ_flag
C6 C1 N7 124.60(10) y
C6 C1 C2 119.60(10) ?
N7 C1 C2 115.70(10) y
O17 C2 C3 125.50(10) ?
O17 C2 C1 114.80(10) ?
C3 C2 C1 119.7(2) ?
C4 C3 C2 119.7(2) ?
C4 C3 H3 120.2 ?
C2 C3 H3 120.2 ?
C5 C4 C3 121.2(2) ?
C5 C4 H4 119.4 ?
C3 C4 H4 119.4 ?
C4 C5 C6 119.7(2) ?
C4 C5 H5 120.1 ?
C6 C5 H5 120.1 ?
C1 C6 C5 120.1(2) ?
C1 C6 H6 120.0 ?
C5 C6 H6 120.0 ?
C8 N7 C1 128.40(10) y
C8 N7 H7 115.8 ?
C1 N7 H7 115.8 ?
O9 C8 N7 122.20(10) y
O9 C8 C10 122.40(10) ?
N7 C8 C10 115.50(10) ?
C13 C10 C11 125.60(10) ?
C13 C10 C8 116.70(10) ?
C11 C10 C8 117.70(10) ?
N12 C11 C10 174.1(2) ?
N14 C13 C10 130.80(10) y
N14 C13 H13 114.6 ?
C10 C13 H13 114.6 ?
C13 N14 C16 123.80(10) y
C13 N14 C15 120.10(10) y
C16 N14 C15 116.10(10) y
N14 C15 H15A 109.5 ?
N14 C15 H15B 109.5 ?
H15A C15 H15B 109.5 ?
N14 C15 H15C 109.5 ?
H15A C15 H15C 109.5 ?
H15B C15 H15C 109.5 ?
N14 C16 H16A 109.5 ?
N14 C16 H16B 109.5 ?
H16A C16 H16B 109.5 ?
N14 C16 H16C 109.5 ?
H16A C16 H16C 109.5 ?
H16B C16 H16C 109.5 ?
C2 O17 C18 118.30(10) ?
O17 C18 H18A 109.5 ?
O17 C18 H18B 109.5 ?
H18A C18 H18B 109.5 ?
O17 C18 H18C 109.5 ?
H18A C18 H18C 109.5 ?
H18B C18 H18C 109.5 ?

loop_
_geom_bond_atom_site_label_1
_geom_bond_atom_site_label_2
_geom_bond_site_symmetry_2
_geom_bond_distance
_geom_bond_publ_flag
C1 C6 . 1.379(2) ?
C1 N7 . 1.407(2) y
C1 C2 . 1.412(2) ?
C2 O17 . 1.366(2) ?
C2 C3 . 1.383(2) ?
C3 C4 . 1.379(3) ?
C3 H3 . 0.9300 ?
C4 C5 . 1.373(3) ?
C4 H4 . 0.9300 ?
C5 C6 . 1.392(2) ?
C5 H5 . 0.9300 ?
C6 H6 . 0.9300 ?
N7 C8 . 1.368(2) y
N7 H7 . 0.8600 ?
C8 O9 . 1.228(2) y
C8 C10 . 1.469(2) ?
C10 C13 . 1.383(2) y
C10 C11 . 1.419(2) y
C11 N12 . 1.147(2) y
C13 N14 . 1.316(2) y
C13 H13 . 0.9300 ?
N14 C16 . 1.452(2) ?
N14 C15 . 1.461(2) ?
C15 H15A . 0.9600 ?
C15 H15B . 0.9600 ?
C15 H15C . 0.9600 ?
C16 H16A . 0.9600 ?
C16 H16B . 0.9600 ?
C16 H16C . 0.9600 ?
O17 C18 . 1.423(2) ?
C18 H18A . 0.9600 ?
C18 H18B . 0.9600 ?
C18 H18C . 0.9600 ?

loop_
_geom_hbond_atom_site_label_D
_geom_hbond_atom_site_label_H
_geom_hbond_atom_site_label_A
_geom_hbond_site_symmetry_A
_geom_hbond_distance_DH
_geom_hbond_distance_HA
_geom_hbond_distance_DA
_geom_hbond_angle_DHA
C6 H6 O9 . 0.93 2.38 2.910(2) 116
C13 H13 O9 . 0.93 2.36 2.756(2) 106
N7 H7 O17 . 0.86 2.22 2.5960(10) 106
C4 H4 O9 2_656 0.93 2.57 3.452(2) 158
C18 H18C Cg 3_666 0.96 2.75 3.5510(10) 141

loop_
_geom_torsion_atom_site_label_1
_geom_torsion_atom_site_label_2
_geom_torsion_atom_site_label_3
_geom_torsion_atom_site_label_4
_geom_torsion
_geom_torsion_publ_flag
C6 C1 C2 O17 -178.90(10) ?
N7 C1 C2 O17 0.0(2) ?
C6 C1 C2 C3 0.5(2) ?
N7 C1 C2 C3 179.40(10) ?
O17 C2 C3 C4 179.80(10) ?
C1 C2 C3 C4 0.5(2) ?
C2 C3 C4 C5 -0.9(2) ?
C3 C4 C5 C6 0.2(3) ?
N7 C1 C6 C5 -179.90(10) ?
C2 C1 C6 C5 -1.2(2) ?
C4 C5 C6 C1 0.8(2) ?
C6 C1 N7 C8 -20.2(2) y
C2 C1 N7 C8 161.00(10) ?
C1 N7 C8 O9 -2.4(2) ?
C1 N7 C8 C10 176.60(10) y
O9 C8 C10 C13 -3.8(2) ?
N7 C8 C10 C13 177.30(10) y
O9 C8 C10 C11 173.6(2) ?
N7 C8 C10 C11 -5.3(2) ?
C13 C10 C11 N12 162(2) ?
C8 C10 C11 N12 -15(2) ?
C11 C10 C13 N14 3.4(2) y
C8 C10 C13 N14 -179.40(10) ?
C10 C13 N14 C16 2.7(2) ?
C10 C13 N14 C15 -177.80(10) ?
C3 C2 O17 C18 0.1(2) ?
C1 C2 O17 C18 179.50(10) y

loop_
_cod_related_entry_id
_cod_related_entry_database
_cod_related_entry_code
1 ChemSpider 21181560
